data_4072376
loop_
_publ_author_name
'Normand, Adrien T.'
'Stasch, Andreas'
'Ooi, Li-Ling'
'Cavell, Kingsley J.'

_publ_section_title
;
 Design of Cationic Mixed Phosphine/N-Heterocyclic Carbene Palladium(II)
 \p-Allyl Complexes as Monoligated Phosphine Pd(0) Precatalysts:
 Synthesis, Structural Studies, Catalysis, and Reactivity
;
_journal_issue 24
_journal_name_full Organometallics
_journal_page_first 6507
_journal_paper_doi 10.1021/om8008052
_journal_volume 27
_journal_year 2008
_chemical_formula_sum 'C27 H42 Cl P Pd'
_chemical_formula_weight 539.43
_chemical_name_systematic
; 
 ? 
;
_space_group_IT_number 2
_symmetry_cell_setting triclinic
_symmetry_space_group_name_Hall '-P 1'
_symmetry_space_group_name_H-M 'P -1'
_atom_sites_solution_hydrogens geom
_atom_sites_solution_primary direct
_atom_sites_solution_secondary difmap
_audit_creation_method SHELXL-97
_cell_angle_alpha 79.21(3)
_cell_angle_beta 86.43(3)
_cell_angle_gamma 67.50(3)
_cell_formula_units_Z 2
_cell_length_a 8.1860(16)
_cell_length_b 10.010(2)
_cell_length_c 17.120(3)
_cell_measurement_temperature 150(2)
_cell_volume 1273.1(5)
_computing_structure_refinement 'SHELXL-97 (Sheldrick, 1997)'
_computing_structure_solution 'SHELXS-97 (Sheldrick, 1990)'
_diffrn_ambient_temperature 150(2)
_diffrn_measured_fraction_theta_full 0.992
_diffrn_measured_fraction_theta_max 0.992
_diffrn_measurement_device_type 'Nonius Kappa CCD'
_diffrn_radiation_monochromator graphite
_diffrn_radiation_source 'fine-focus sealed tube'
_diffrn_radiation_type MoK\a
_diffrn_radiation_wavelength 0.71073
_diffrn_reflns_av_R_equivalents 0.0201
_diffrn_reflns_av_sigmaI/netI 0.0346
_diffrn_reflns_limit_h_max 11
_diffrn_reflns_limit_h_min -11
_diffrn_reflns_limit_k_max 14
_diffrn_reflns_limit_k_min -13
_diffrn_reflns_limit_l_max 24
_diffrn_reflns_limit_l_min -24
_diffrn_reflns_number 13356
_diffrn_reflns_theta_full 30.00
_diffrn_reflns_theta_max 30.00
_diffrn_reflns_theta_min 2.94
_exptl_absorpt_coefficient_mu 0.909
_exptl_absorpt_correction_T_max 0.841
_exptl_absorpt_correction_T_min 0.600
_exptl_absorpt_correction_type multi-scan
_exptl_absorpt_process_details 'Sortav (Blessing, 1995)'
_exptl_crystal_colour yellow
_exptl_crystal_density_diffrn 1.407
_exptl_crystal_density_method 'not measured'
_exptl_crystal_description block
_exptl_crystal_F_000 564
_exptl_crystal_size_max 0.50
_exptl_crystal_size_mid 0.25
_exptl_crystal_size_min 0.20
_refine_diff_density_max 1.091
_refine_diff_density_min -0.882
_refine_diff_density_rms 0.071
_refine_ls_extinction_method none
_refine_ls_goodness_of_fit_ref 1.028
_refine_ls_hydrogen_treatment constr
_refine_ls_matrix_type full
_refine_ls_number_parameters 271
_refine_ls_number_reflns 7371
_refine_ls_number_restraints 0
_refine_ls_restrained_S_all 1.028
_refine_ls_R_factor_all 0.0293
_refine_ls_R_factor_gt 0.0261
_refine_ls_shift/su_max 0.001
_refine_ls_shift/su_mean 0.000
_refine_ls_structure_factor_coef Fsqd
_refine_ls_weighting_details 'calc w=1/[\s^2^(Fo^2^)+(0.0161P)^2^+1.1056P] where P=(Fo^2^+2Fc^2^)/3'
_refine_ls_weighting_scheme calc
_refine_ls_wR_factor_gt 0.0619
_refine_ls_wR_factor_ref 0.0635
_reflns_number_gt 6826
_reflns_number_total 7371
_reflns_threshold_expression >2sigma(I)
_cod_data_source_file om8008052_si_004.cif
_cod_data_source_block asKJC31
_cod_depositor_comments
;
The following automatic conversions were performed:

'_exptl_absorpt_correction_type' value 'multi scan' changed to
'multi-scan' according to
/home/saulius/struct/CIF-dictionaries/cif_core.dic dictionary named
'cif_core.dic' version 2.4.1 from 2010-06-29.

Automatic conversion script
Id: cif_fix_values 1715 2011-07-08 13:25:40Z adriana 
;
_cod_original_cell_volume 1273.2(4)
_cod_original_sg_symbol_H-M P-1
_cod_database_code 4072376

loop_
_symmetry_equiv_pos_as_xyz
'x, y, z'
'-x, -y, -z'

loop_
_atom_site_label
_atom_site_type_symbol
_atom_site_fract_x
_atom_site_fract_y
_atom_site_fract_z
_atom_site_U_iso_or_equiv
_atom_site_adp_type
_atom_site_occupancy
_atom_site_symmetry_multiplicity
_atom_site_calc_flag
_atom_site_refinement_flags
Pd1 Pd 0.259675(15) 0.175720(13) 0.330325(7) 0.01710(4) Uani 1 1 d .
Cl1 Cl -0.01262(6) 0.18696(6) 0.28310(3) 0.02969(10) Uani 1 1 d .
P1 P 0.44206(5) 0.15476(4) 0.22180(2) 0.01466(7) Uani 1 1 d .
C1 C 0.4629(2) 0.1668(2) 0.40333(11) 0.0271(4) Uani 1 1 d .
H1A H 0.4990 0.0702 0.3922 0.033 Uiso 1 1 calc R
H1B H 0.5357 0.2218 0.3884 0.033 Uiso 1 1 calc R
C2 C 0.3004(2) 0.2290(2) 0.44230(10) 0.0254(3) Uani 1 1 d .
H2 H 0.2651 0.3257 0.4532 0.030 Uiso 1 1 calc R
C3 C 0.1924(2) 0.15052(19) 0.46458(10) 0.0226(3) Uani 1 1 d .
H3 H 0.2351 0.0511 0.4574 0.027 Uiso 1 1 calc R
C4 C 0.0159(2) 0.21224(19) 0.49862(10) 0.0228(3) Uani 1 1 d .
C5 C -0.1013(3) 0.3567(2) 0.47262(12) 0.0290(4) Uani 1 1 d .
H5 H -0.0718 0.4158 0.4283 0.035 Uiso 1 1 calc R
C6 C -0.2601(3) 0.4139(2) 0.51119(13) 0.0343(4) Uani 1 1 d .
H6 H -0.3393 0.5118 0.4929 0.041 Uiso 1 1 calc R
C7 C -0.3043(3) 0.3292(3) 0.57630(13) 0.0350(4) Uani 1 1 d .
H7 H -0.4120 0.3698 0.6034 0.042 Uiso 1 1 calc R
C8 C -0.1919(3) 0.1860(2) 0.60168(12) 0.0316(4) Uani 1 1 d .
H8 H -0.2227 0.1276 0.6459 0.038 Uiso 1 1 calc R
C9 C -0.0335(2) 0.1270(2) 0.56275(11) 0.0257(3) Uani 1 1 d .
H9 H 0.0421 0.0276 0.5799 0.031 Uiso 1 1 calc R
C10 C 0.6453(2) -0.01369(17) 0.24861(9) 0.0175(3) Uani 1 1 d .
H10 H 0.7137 0.0114 0.2861 0.021 Uiso 1 1 calc R
C11 C 0.7723(2) -0.06386(18) 0.18055(10) 0.0228(3) Uani 1 1 d .
H11A H 0.7121 -0.0914 0.1415 0.027 Uiso 1 1 calc R
H11B H 0.8054 0.0182 0.1531 0.027 Uiso 1 1 calc R
C12 C 0.9397(2) -0.1958(2) 0.21224(12) 0.0284(4) Uani 1 1 d .
H12A H 1.0172 -0.2283 0.1671 0.034 Uiso 1 1 calc R
H12B H 1.0051 -0.1655 0.2477 0.034 Uiso 1 1 calc R
C13 C 0.8952(3) -0.3235(2) 0.25797(13) 0.0325(4) Uani 1 1 d .
H13A H 0.8399 -0.3601 0.2214 0.039 Uiso 1 1 calc R
H13B H 1.0053 -0.4048 0.2798 0.039 Uiso 1 1 calc R
C14 C 0.7691(2) -0.27525(19) 0.32577(11) 0.0260(3) Uani 1 1 d .
H14A H 0.8300 -0.2497 0.3655 0.031 Uiso 1 1 calc R
H14B H 0.7361 -0.3579 0.3524 0.031 Uiso 1 1 calc R
C15 C 0.6018(2) -0.14282(18) 0.29613(10) 0.0215(3) Uani 1 1 d .
H15A H 0.5278 -0.1104 0.3422 0.026 Uiso 1 1 calc R
H15B H 0.5329 -0.1721 0.2619 0.026 Uiso 1 1 calc R
C16 C 0.5232(2) 0.30791(16) 0.19969(9) 0.0169(3) Uani 1 1 d .
H16 H 0.6261 0.2796 0.2364 0.020 Uiso 1 1 calc R
C17 C 0.3850(2) 0.45120(17) 0.22068(10) 0.0208(3) Uani 1 1 d .
H17A H 0.2798 0.4845 0.1857 0.025 Uiso 1 1 calc R
H17B H 0.3471 0.4325 0.2764 0.025 Uiso 1 1 calc R
C18 C 0.4597(2) 0.57208(19) 0.21077(12) 0.0269(4) Uani 1 1 d .
H18A H 0.5572 0.5432 0.2496 0.032 Uiso 1 1 calc R
H18B H 0.3661 0.6642 0.2219 0.032 Uiso 1 1 calc R
C19 C 0.5287(3) 0.59883(19) 0.12645(12) 0.0288(4) Uani 1 1 d .
H19A H 0.4291 0.6365 0.0879 0.035 Uiso 1 1 calc R
H19B H 0.5812 0.6740 0.1223 0.035 Uiso 1 1 calc R
C20 C 0.6673(2) 0.45740(19) 0.10620(12) 0.0258(4) Uani 1 1 d .
H20A H 0.7710 0.4242 0.1420 0.031 Uiso 1 1 calc R
H20B H 0.7072 0.4763 0.0509 0.031 Uiso 1 1 calc R
C21 C 0.5928(2) 0.33636(18) 0.11485(10) 0.0217(3) Uani 1 1 d .
H21A H 0.6866 0.2447 0.1033 0.026 Uiso 1 1 calc R
H21B H 0.4954 0.3660 0.0759 0.026 Uiso 1 1 calc R
C22 C 0.3567(2) 0.14499(17) 0.12648(9) 0.0167(3) Uani 1 1 d .
H22 H 0.4519 0.1383 0.0861 0.020 Uiso 1 1 calc R
C23 C 0.3120(2) 0.00736(18) 0.13277(10) 0.0217(3) Uani 1 1 d .
H23A H 0.4193 -0.0816 0.1488 0.026 Uiso 1 1 calc R
H23B H 0.2218 0.0091 0.1743 0.026 Uiso 1 1 calc R
C24 C 0.2421(2) 0.0003(2) 0.05358(11) 0.0254(3) Uani 1 1 d .
H24A H 0.3366 -0.0113 0.0134 0.030 Uiso 1 1 calc R
H24B H 0.2092 -0.0866 0.0601 0.030 Uiso 1 1 calc R
C25 C 0.0815(2) 0.1383(2) 0.02431(11) 0.0248(3) Uani 1 1 d .
H25A H 0.0433 0.1327 -0.0283 0.030 Uiso 1 1 calc R
H25B H -0.0173 0.1449 0.0618 0.030 Uiso 1 1 calc R
C26 C 0.1251(2) 0.27502(19) 0.01763(10) 0.0225(3) Uani 1 1 d .
H26A H 0.0177 0.3636 0.0011 0.027 Uiso 1 1 calc R
H26B H 0.2158 0.2729 -0.0237 0.027 Uiso 1 1 calc R
C27 C 0.1938(2) 0.28423(17) 0.09668(10) 0.0197(3) Uani 1 1 d .
H27A H 0.0992 0.2959 0.1368 0.024 Uiso 1 1 calc R
H27B H 0.2259 0.3715 0.0898 0.024 Uiso 1 1 calc R

loop_
_atom_site_aniso_label
_atom_site_aniso_U_11
_atom_site_aniso_U_22
_atom_site_aniso_U_33
_atom_site_aniso_U_23
_atom_site_aniso_U_13
_atom_site_aniso_U_12
Pd1 0.01405(6) 0.02035(6) 0.01562(6) -0.00171(4) 0.00044(4) -0.00582(4)
Cl1 0.01889(18) 0.0472(3) 0.0222(2) 0.00180(18) -0.00255(15) -0.01489(18)
P1 0.01299(16) 0.01433(17) 0.01602(18) -0.00193(13) 0.00043(13) -0.00485(13)
C1 0.0232(8) 0.0385(10) 0.0240(8) -0.0081(7) -0.0015(6) -0.0151(7)
C2 0.0283(9) 0.0328(9) 0.0198(8) -0.0078(7) -0.0001(6) -0.0152(7)
C3 0.0245(8) 0.0253(8) 0.0169(7) -0.0029(6) -0.0008(6) -0.0084(6)
C4 0.0237(8) 0.0270(8) 0.0193(8) -0.0059(6) 0.0006(6) -0.0105(7)
C5 0.0297(9) 0.0258(9) 0.0296(9) 0.0005(7) 0.0009(7) -0.0109(7)
C6 0.0298(10) 0.0287(9) 0.0408(11) -0.0097(8) 0.0007(8) -0.0056(8)
C7 0.0275(9) 0.0484(12) 0.0326(10) -0.0182(9) 0.0089(8) -0.0144(9)
C8 0.0334(10) 0.0447(11) 0.0244(9) -0.0068(8) 0.0055(7) -0.0235(9)
C9 0.0306(9) 0.0260(8) 0.0229(8) -0.0037(7) -0.0025(7) -0.0133(7)
C10 0.0140(6) 0.0167(7) 0.0197(7) -0.0017(5) -0.0002(5) -0.0043(5)
C11 0.0181(7) 0.0206(8) 0.0227(8) 0.0001(6) 0.0020(6) -0.0018(6)
C12 0.0187(8) 0.0269(9) 0.0294(9) -0.0003(7) 0.0018(7) 0.0002(6)
C13 0.0261(9) 0.0209(8) 0.0376(11) 0.0003(7) 0.0010(8) 0.0025(7)
C14 0.0231(8) 0.0205(8) 0.0274(9) 0.0045(6) -0.0030(7) -0.0041(6)
C15 0.0182(7) 0.0183(7) 0.0249(8) 0.0011(6) -0.0001(6) -0.0057(6)
C16 0.0140(6) 0.0154(7) 0.0209(7) -0.0022(5) 0.0020(5) -0.0059(5)
C17 0.0187(7) 0.0173(7) 0.0270(8) -0.0066(6) 0.0045(6) -0.0067(6)
C18 0.0289(9) 0.0196(8) 0.0358(10) -0.0101(7) 0.0072(7) -0.0119(7)
C19 0.0291(9) 0.0169(8) 0.0403(11) -0.0033(7) 0.0077(8) -0.0104(7)
C20 0.0218(8) 0.0196(8) 0.0346(10) -0.0016(7) 0.0078(7) -0.0089(6)
C21 0.0207(7) 0.0179(7) 0.0250(8) -0.0034(6) 0.0068(6) -0.0067(6)
C22 0.0153(6) 0.0174(7) 0.0166(7) -0.0031(5) -0.0001(5) -0.0053(5)
C23 0.0222(7) 0.0177(7) 0.0254(8) -0.0026(6) -0.0041(6) -0.0076(6)
C24 0.0243(8) 0.0263(8) 0.0293(9) -0.0082(7) -0.0043(7) -0.0116(7)
C25 0.0195(7) 0.0320(9) 0.0255(8) -0.0044(7) -0.0036(6) -0.0124(7)
C26 0.0196(7) 0.0251(8) 0.0206(8) 0.0008(6) -0.0029(6) -0.0078(6)
C27 0.0180(7) 0.0187(7) 0.0200(7) -0.0020(6) -0.0012(6) -0.0048(6)

loop_
_atom_type_symbol
_atom_type_description
_atom_type_scat_dispersion_real
_atom_type_scat_dispersion_imag
_atom_type_scat_source
C C 0.0033 0.0016 'International Tables Vol C Tables 4.2.6.8 and 6.1.1.4'
H H 0.0000 0.0000 'International Tables Vol C Tables 4.2.6.8 and 6.1.1.4'
P P 0.1023 0.0942 'International Tables Vol C Tables 4.2.6.8 and 6.1.1.4'
Cl Cl 0.1484 0.1585 'International Tables Vol C Tables 4.2.6.8 and 6.1.1.4'
Pd Pd -0.9988 1.0072 'International Tables Vol C Tables 4.2.6.8 and 6.1.1.4'

loop_
_geom_angle_atom_site_label_1
_geom_angle_atom_site_label_2
_geom_angle_atom_site_label_3
_geom_angle
C1 Pd1 C2 38.82(7)
C1 Pd1 P1 91.16(5)
C2 Pd1 P1 127.43(5)
C1 Pd1 C3 66.68(7)
C2 Pd1 C3 35.82(6)
P1 Pd1 C3 155.80(5)
C1 Pd1 Cl1 163.60(5)
C2 Pd1 Cl1 125.75(6)
P1 Pd1 Cl1 105.20(3)
C3 Pd1 Cl1 97.01(5)
C22 P1 C16 105.91(8)
C22 P1 C10 107.57(8)
C16 P1 C10 104.59(7)
C22 P1 Pd1 118.65(5)
C16 P1 Pd1 111.46(6)
C10 P1 Pd1 107.73(6)
C2 C1 Pd1 72.61(10)
C3 C2 C1 120.83(17)
C3 C2 Pd1 78.35(10)
C1 C2 Pd1 68.57(10)
C2 C3 C4 123.76(16)
C2 C3 Pd1 65.82(10)
C4 C3 Pd1 125.96(12)
C9 C4 C5 118.38(17)
C9 C4 C3 118.95(16)
C5 C4 C3 122.55(16)
C6 C5 C4 120.35(18)
C5 C6 C7 120.41(19)
C8 C7 C6 119.92(18)
C7 C8 C9 120.10(18)
C8 C9 C4 120.79(18)
C11 C10 C15 110.51(13)
C11 C10 P1 116.63(11)
C15 C10 P1 111.90(11)
C12 C11 C10 110.86(14)
C13 C12 C11 111.53(15)
C14 C13 C12 110.69(16)
C13 C14 C15 111.76(15)
C14 C15 C10 111.78(14)
C17 C16 C21 110.32(13)
C17 C16 P1 111.60(10)
C21 C16 P1 116.03(11)
C18 C17 C16 111.29(13)
C17 C18 C19 111.05(15)
C20 C19 C18 110.69(15)
C19 C20 C21 111.08(14)
C20 C21 C16 110.81(14)
C23 C22 C27 110.10(13)
C23 C22 P1 111.62(11)
C27 C22 P1 111.56(11)
C24 C23 C22 111.14(14)
C25 C24 C23 111.46(15)
C26 C25 C24 110.68(14)
C25 C26 C27 111.38(14)
C26 C27 C22 111.01(13)

loop_
_geom_bond_atom_site_label_1
_geom_bond_atom_site_label_2
_geom_bond_distance
Pd1 C1 2.1077(18)
Pd1 C2 2.1609(18)
Pd1 P1 2.2991(8)
Pd1 C3 2.3199(17)
Pd1 Cl1 2.3734(7)
P1 C22 1.8478(16)
P1 C16 1.8617(16)
P1 C10 1.8657(17)
C1 C2 1.419(3)
C2 C3 1.386(2)
C3 C4 1.468(2)
C4 C9 1.398(3)
C4 C5 1.400(3)
C5 C6 1.385(3)
C6 C7 1.387(3)
C7 C8 1.377(3)
C8 C9 1.388(3)
C10 C11 1.536(2)
C10 C15 1.543(2)
C11 C12 1.535(2)
C12 C13 1.525(3)
C13 C14 1.525(3)
C14 C15 1.529(2)
C16 C17 1.539(2)
C16 C21 1.543(2)
C17 C18 1.531(2)
C18 C19 1.531(3)
C19 C20 1.522(3)
C20 C21 1.533(2)
C22 C23 1.539(2)
C22 C27 1.542(2)
C23 C24 1.528(2)
C24 C25 1.524(3)
C25 C26 1.524(2)
C26 C27 1.529(2)
